data_4032346
loop_
_publ_author_name
'Chan, Chieh-Kai'
'Chen, Yu-Hsin'
'Tsai, Yu-Lin'
'Chang, Meng-Yang'

_publ_section_title
;
 Synthesis of Substituted 1,6-Diarylnaphthalenes via a Tandem Claisen
 Rearrangement and Ene Reaction Protocol.
;
_journal_issue 6
_journal_name_full 'The Journal of organic chemistry'
_journal_page_first 3317
_journal_page_last 3326
_journal_paper_doi 10.1021/acs.joc.7b00108
_journal_volume 82
_journal_year 2017
_chemical_formula_sum 'C28 H26 O2'
_chemical_formula_weight 394.49
_space_group_crystal_system monoclinic
_space_group_IT_number 14
_space_group_name_Hall '-P 2ybc'
_space_group_name_H-M_alt 'P 1 21/c 1'
_symmetry_space_group_name_Hall '-P 2ybc'
_symmetry_space_group_name_H-M 'P 1 21/c 1'
_atom_sites_solution_hydrogens geom
_audit_creation_method SHELXL-2014/6
_cell_angle_alpha 90
_cell_angle_beta 95.1770(10)
_cell_angle_gamma 90
_cell_formula_units_Z 16
_cell_length_a 25.5837(7)
_cell_length_b 17.5631(5)
_cell_length_c 18.0778(5)
_cell_measurement_reflns_used 9905
_cell_measurement_temperature 100(2)
_cell_measurement_theta_max 26.4577
_cell_measurement_theta_min 2.4532
_cell_volume 8089.7(4)
_computing_cell_refinement 'SAINT V8.34A (Bruker AXS Inc., 2013)'
_computing_data_collection 'Bruker APEX2'
_computing_data_reduction 'SAINT V8.34A (Bruker AXS Inc., 2013)'
_computing_molecular_graphics 'Bruker SHELXTL'
_computing_publication_material 'Bruker SHELXTL'
_computing_structure_refinement 'SHELXL-2014/6 (Sheldrick, 2014)'
_diffrn_ambient_temperature 100(2)
_diffrn_detector_area_resol_mean 8.3333
_diffrn_measured_fraction_theta_full 0.999
_diffrn_measured_fraction_theta_max 0.997
_diffrn_measurement_device_type 'Bruker APEX-II CCD'
_diffrn_measurement_method '\f and \w scans'
_diffrn_radiation_type MoK\a
_diffrn_radiation_wavelength 0.71073
_diffrn_reflns_av_R_equivalents 0.0342
_diffrn_reflns_av_unetI/netI 0.0327
_diffrn_reflns_Laue_measured_fraction_full 0.999
_diffrn_reflns_Laue_measured_fraction_max 0.997
_diffrn_reflns_limit_h_max 32
_diffrn_reflns_limit_h_min -32
_diffrn_reflns_limit_k_max 22
_diffrn_reflns_limit_k_min -22
_diffrn_reflns_limit_l_max 21
_diffrn_reflns_limit_l_min -22
_diffrn_reflns_number 72187
_diffrn_reflns_point_group_measured_fraction_full 0.999
_diffrn_reflns_point_group_measured_fraction_max 0.997
_diffrn_reflns_theta_full 25.242
_diffrn_reflns_theta_max 26.465
_diffrn_reflns_theta_min 0.799
_exptl_absorpt_coefficient_mu 0.080
_exptl_absorpt_correction_T_max 0.9485
_exptl_absorpt_correction_T_min 0.8921
_exptl_absorpt_correction_type multi-scan
_exptl_absorpt_process_details 'SADABS V2014/4 (Bruker AXS Inc.)'
_exptl_crystal_colour Colorless
_exptl_crystal_density_diffrn 1.296
_exptl_crystal_density_meas ?
_exptl_crystal_density_method 'not measured'
_exptl_crystal_description Lump
_exptl_crystal_F_000 3360
_exptl_crystal_size_max 0.20
_exptl_crystal_size_mid 0.15
_exptl_crystal_size_min 0.12
_refine_diff_density_max 0.841
_refine_diff_density_min -0.544
_refine_diff_density_rms 0.082
_refine_ls_extinction_method none
_refine_ls_goodness_of_fit_ref 1.028
_refine_ls_hydrogen_treatment constr
_refine_ls_matrix_type full
_refine_ls_number_parameters 1085
_refine_ls_number_reflns 16661
_refine_ls_number_restraints 0
_refine_ls_restrained_S_all 1.028
_refine_ls_R_factor_all 0.0800
_refine_ls_R_factor_gt 0.0507
_refine_ls_shift/su_max 0.001
_refine_ls_shift/su_mean 0.000
_refine_ls_structure_factor_coef Fsqd
_refine_ls_weighting_details 'w=1/[\s^2^(Fo^2^)+(0.0869P)^2^+2.2670P] where P=(Fo^2^+2Fc^2^)/3'
_refine_ls_weighting_scheme calc
_refine_ls_wR_factor_gt 0.1437
_refine_ls_wR_factor_ref 0.1703
_reflns_Friedel_coverage 0.000
_reflns_number_gt 10961
_reflns_number_total 16661
_reflns_threshold_expression 'I > 2\s(I)'
_cod_data_source_file jo7b00108_si_015.cif
_cod_data_source_block 162140LT_a
_cod_depositor_comments
;
The following automatic conversions were performed:

'_exptl_crystal_density_meas' value 'not measured' was changed to '?'
- the value is perceived as not measured.

Automatic conversion script
Id: cif_fix_values 4973 2017-02-22 13:04:09Z antanas 

 Adding full bibliography for 4032345--4032349.cif.
;
_cod_database_code 4032346
_shelx_space_group_comment
;
The symmetry employed for this shelxl refinement is uniquely defined
by the following loop, which should always be used as a source of
symmetry information in preference to the above space-group names.
They are only intended as comments.
;
_shelxl_version_number 2014/6

loop_
_space_group_symop_operation_xyz
'x, y, z'
'-x, y+1/2, -z+1/2'
'-x, -y, -z'
'x, -y-1/2, z-1/2'

loop_
_atom_site_label
_atom_site_type_symbol
_atom_site_fract_x
_atom_site_fract_y
_atom_site_fract_z
_atom_site_U_iso_or_equiv
_atom_site_adp_type
_atom_site_occupancy
_atom_site_site_symmetry_order
_atom_site_calc_flag
_atom_site_refinement_flags_posn
_atom_site_refinement_flags_adp
C1 C 0.19133(6) 0.67120(8) 0.84087(8) 0.0133(3) Uani 1 1 d . .
C2 C 0.23378(6) 0.64654(9) 0.88682(8) 0.0143(3) Uani 1 1 d . .
C3 C 0.27186(6) 0.69933(9) 0.91454(8) 0.0149(3) Uani 1 1 d . .
H3 H 0.2997 0.6824 0.9489 0.018 Uiso 1 1 calc R U
C4 C 0.27033(6) 0.77446(8) 0.89384(8) 0.0132(3) Uani 1 1 d . .
C5 C 0.22798(6) 0.80112(9) 0.84422(8) 0.0131(3) Uani 1 1 d . .
C6 C 0.22209(6) 0.87785(9) 0.82103(8) 0.0154(3) Uani 1 1 d . .
H6 H 0.2483 0.9138 0.8376 0.018 Uiso 1 1 calc R U
C7 C 0.17978(6) 0.90156(9) 0.77561(8) 0.0160(3) Uani 1 1 d . .
H7 H 0.1769 0.9536 0.7616 0.019 Uiso 1 1 calc R U
C8 C 0.13987(6) 0.84949(9) 0.74883(8) 0.0144(3) Uani 1 1 d . .
C9 C 0.14478(6) 0.77492(9) 0.77106(8) 0.0141(3) Uani 1 1 d . .
H9 H 0.1183 0.7396 0.7536 0.017 Uiso 1 1 calc R U
C10 C 0.18777(6) 0.74867(8) 0.81893(8) 0.0131(3) Uani 1 1 d . .
C11 C 0.12496(7) 0.57500(10) 0.85875(9) 0.0224(4) Uani 1 1 d . .
H11 H 0.1471 0.5310 0.8778 0.027 Uiso 1 1 calc R U
C12 C 0.10415(8) 0.62011(14) 0.92205(10) 0.0445(6) Uani 1 1 d . .
H12A H 0.1099 0.5913 0.9692 0.053 Uiso 1 1 calc R U
H12B H 0.1227 0.6695 0.9283 0.053 Uiso 1 1 calc R U
C13 C 0.04624(10) 0.63305(14) 0.90253(12) 0.0571(7) Uani 1 1 d . .
H13A H 0.0254 0.6020 0.9349 0.068 Uiso 1 1 calc R U
H13B H 0.0373 0.6874 0.9088 0.068 Uiso 1 1 calc R U
C14 C 0.03509(7) 0.60953(10) 0.82275(10) 0.0277(4) Uani 1 1 d . .
H14A H 0.0388 0.6532 0.7890 0.033 Uiso 1 1 calc R U
H14B H -0.0008 0.5885 0.8135 0.033 Uiso 1 1 calc R U
C15 C 0.07624(6) 0.54868(9) 0.81185(9) 0.0217(4) Uani 1 1 d . .
H15A H 0.0646 0.4984 0.8288 0.026 Uiso 1 1 calc R U
H15B H 0.0830 0.5449 0.7589 0.026 Uiso 1 1 calc R U
C16 C 0.28705(6) 0.54233(9) 0.93200(9) 0.0179(3) Uani 1 1 d . .
H16A H 0.3132 0.5562 0.8979 0.027 Uiso 1 1 calc R U
H16B H 0.2855 0.4868 0.9363 0.027 Uiso 1 1 calc R U
H16C H 0.2970 0.5645 0.9810 0.027 Uiso 1 1 calc R U
C17 C 0.31412(6) 0.82497(8) 0.92362(8) 0.0136(3) Uani 1 1 d . .
C18 C 0.34672(6) 0.86001(9) 0.87606(8) 0.0155(3) Uani 1 1 d . .
H18 H 0.3396 0.8547 0.8238 0.019 Uiso 1 1 calc R U
C19 C 0.38953(6) 0.90259(9) 0.90458(9) 0.0183(3) Uani 1 1 d . .
H19 H 0.4119 0.9256 0.8718 0.022 Uiso 1 1 calc R U
C20 C 0.39982(6) 0.91168(9) 0.98065(9) 0.0190(4) Uani 1 1 d . .
H20 H 0.4290 0.9412 1.0000 0.023 Uiso 1 1 calc R U
C21 C 0.36739(6) 0.87763(9) 1.02841(9) 0.0197(4) Uani 1 1 d . .
H21 H 0.3742 0.8841 1.0806 0.024 Uiso 1 1 calc R U
C22 C 0.32501(6) 0.83406(9) 1.00010(8) 0.0164(3) Uani 1 1 d . .
H22 H 0.3032 0.8102 1.0331 0.020 Uiso 1 1 calc R U
C23 C 0.09510(6) 0.87490(9) 0.69674(8) 0.0145(3) Uani 1 1 d . .
C24 C 0.09914(6) 0.93960(9) 0.65288(8) 0.0175(3) Uani 1 1 d . .
H24 H 0.1306 0.9686 0.6579 0.021 Uiso 1 1 calc R U
C25 C 0.05830(6) 0.96251(9) 0.60216(9) 0.0198(4) Uani 1 1 d . .
H25 H 0.0620 1.0067 0.5727 0.024 Uiso 1 1 calc R U
C26 C 0.01220(6) 0.92099(9) 0.59446(9) 0.0203(4) Uani 1 1 d . .
H26 H -0.0157 0.9360 0.5592 0.024 Uiso 1 1 calc R U
C27 C 0.00698(7) 0.85753(9) 0.63842(9) 0.0220(4) Uani 1 1 d . .
H27 H -0.0249 0.8295 0.6341 0.026 Uiso 1 1 calc R U
C28 C 0.04797(6) 0.83462(9) 0.68877(9) 0.0187(4) Uani 1 1 d . .
H28 H 0.0439 0.7907 0.7184 0.022 Uiso 1 1 calc R U
C29 C 0.26177(6) 0.39582(8) 0.60751(8) 0.0139(3) Uani 1 1 d . .
C30 C 0.30545(6) 0.41843(8) 0.65242(8) 0.0133(3) Uani 1 1 d . .
C31 C 0.30989(6) 0.49447(8) 0.67789(8) 0.0130(3) Uani 1 1 d . .
C32 C 0.35383(6) 0.51766(9) 0.72561(8) 0.0141(3) Uani 1 1 d . .
H32 H 0.3805 0.4815 0.7399 0.017 Uiso 1 1 calc R U
C33 C 0.35917(6) 0.59124(9) 0.75209(8) 0.0148(3) Uani 1 1 d . .
C34 C 0.31918(6) 0.64452(9) 0.72963(8) 0.0166(3) Uani 1 1 d . .
H34 H 0.3223 0.6956 0.7469 0.020 Uiso 1 1 calc R U
C35 C 0.27624(6) 0.62377(9) 0.68370(8) 0.0159(3) Uani 1 1 d . .
H35 H 0.2501 0.6608 0.6697 0.019 Uiso 1 1 calc R U
C36 C 0.26973(6) 0.54860(9) 0.65645(8) 0.0135(3) Uani 1 1 d . .
C37 C 0.22657(6) 0.52473(9) 0.60675(8) 0.0135(3) Uani 1 1 d . .
C38 C 0.22362(6) 0.45036(9) 0.58336(8) 0.0144(3) Uani 1 1 d . .
H38 H 0.1949 0.4352 0.5497 0.017 Uiso 1 1 calc R U
C39 C 0.20813(6) 0.29386(9) 0.55852(9) 0.0176(3) Uani 1 1 d . .
H39A H 0.1823 0.3054 0.5938 0.026 Uiso 1 1 calc R U
H39B H 0.2097 0.2387 0.5511 0.026 Uiso 1 1 calc R U
H39C H 0.1978 0.3188 0.5110 0.026 Uiso 1 1 calc R U
C40 C 0.37476(6) 0.33927(9) 0.61649(9) 0.0190(4) Uani 1 1 d . .
H40 H 0.3519 0.3083 0.5802 0.023 Uiso 1 1 calc R U
C41 C 0.41936(6) 0.29106(9) 0.65384(10) 0.0247(4) Uani 1 1 d . .
H41A H 0.4197 0.2939 0.7086 0.030 Uiso 1 1 calc R U
H41B H 0.4154 0.2371 0.6384 0.030 Uiso 1 1 calc R U
C42 C 0.46983(7) 0.32456(10) 0.62827(10) 0.0266(4) Uani 1 1 d . .
H42A H 0.4995 0.3180 0.6668 0.032 Uiso 1 1 calc R U
H42B H 0.4788 0.3001 0.5817 0.032 Uiso 1 1 calc R U
C43 C 0.45717(7) 0.40738(10) 0.61605(10) 0.0279(4) Uani 1 1 d . .
H43A H 0.4819 0.4319 0.5843 0.034 Uiso 1 1 calc R U
H43B H 0.4577 0.4353 0.6637 0.034 Uiso 1 1 calc R U
C44 C 0.40191(7) 0.40352(10) 0.57703(9) 0.0247(4) Uani 1 1 d . .
H44A H 0.4030 0.3918 0.5236 0.030 Uiso 1 1 calc R U
H44B H 0.3833 0.4524 0.5819 0.030 Uiso 1 1 calc R U
C45 C 0.18417(6) 0.57810(8) 0.57829(8) 0.0137(3) Uani 1 1 d . .
C46 C 0.17482(6) 0.59060(9) 0.50169(8) 0.0167(3) Uani 1 1 d . .
H46 H 0.1961 0.5659 0.4685 0.020 Uiso 1 1 calc R U
C47 C 0.13476(6) 0.63865(9) 0.47402(9) 0.0190(4) Uani 1 1 d . .
H47 H 0.1291 0.6475 0.4221 0.023 Uiso 1 1 calc R U
C48 C 0.10300(6) 0.67386(9) 0.52178(9) 0.0196(4) Uani 1 1 d . .
H48 H 0.0756 0.7068 0.5027 0.024 Uiso 1 1 calc R U
C49 C 0.11148(6) 0.66075(9) 0.59792(9) 0.0188(4) Uani 1 1 d . .
H49 H 0.0894 0.6842 0.6308 0.023 Uiso 1 1 calc R U
C50 C 0.15205(6) 0.61356(9) 0.62581(8) 0.0161(3) Uani 1 1 d . .
H50 H 0.1579 0.6054 0.6779 0.019 Uiso 1 1 calc R U
C51 C 0.40447(6) 0.61245(9) 0.80506(8) 0.0150(3) Uani 1 1 d . .
C52 C 0.39942(6) 0.66974(9) 0.85736(8) 0.0177(3) Uani 1 1 d . .
H52 H 0.3673 0.6970 0.8570 0.021 Uiso 1 1 calc R U
C53 C 0.44025(6) 0.68759(9) 0.90963(9) 0.0210(4) Uani 1 1 d . .
H53 H 0.4360 0.7264 0.9451 0.025 Uiso 1 1 calc R U
C54 C 0.48748(7) 0.64893(10) 0.91040(9) 0.0227(4) Uani 1 1 d . .
H54 H 0.5154 0.6605 0.9469 0.027 Uiso 1 1 calc R U
C55 C 0.49374(6) 0.59350(10) 0.85779(9) 0.0224(4) Uani 1 1 d . .
H55 H 0.5263 0.5677 0.8573 0.027 Uiso 1 1 calc R U
C56 C 0.45258(6) 0.57549(9) 0.80565(9) 0.0193(4) Uani 1 1 d . .
H56 H 0.4573 0.5373 0.7697 0.023 Uiso 1 1 calc R U
C57 C 0.26283(6) -0.10106(9) 0.62043(8) 0.0149(3) Uani 1 1 d . .
C58 C 0.30605(6) -0.07619(8) 0.66473(8) 0.0130(3) Uani 1 1 d . .
C59 C 0.31097(6) 0.00176(8) 0.68449(8) 0.0127(3) Uani 1 1 d . .
C60 C 0.35447(6) 0.02756(9) 0.73188(8) 0.0139(3) Uani 1 1 d . .
H60 H 0.3802 -0.0082 0.7506 0.017 Uiso 1 1 calc R U
C61 C 0.36065(6) 0.10309(9) 0.75171(8) 0.0139(3) Uani 1 1 d . .
C62 C 0.32224(6) 0.15579(9) 0.72221(8) 0.0154(3) Uani 1 1 d . .
H62 H 0.3265 0.2083 0.7337 0.019 Uiso 1 1 calc R U
C63 C 0.27932(6) 0.13249(9) 0.67762(8) 0.0148(3) Uani 1 1 d . .
H63 H 0.2540 0.1691 0.6595 0.018 Uiso 1 1 calc R U
C64 C 0.27162(6) 0.05493(8) 0.65759(8) 0.0130(3) Uani 1 1 d . .
C65 C 0.22821(6) 0.02818(9) 0.60998(8) 0.0134(3) Uani 1 1 d . .
C66 C 0.22494(6) -0.04793(9) 0.59228(8) 0.0145(3) Uani 1 1 d . .
H66 H 0.1961 -0.0653 0.5599 0.017 Uiso 1 1 calc R U
C67 C 0.20940(6) -0.20506(9) 0.57533(9) 0.0174(3) Uani 1 1 d . .
H67A H 0.1825 -0.1907 0.6081 0.026 Uiso 1 1 calc R U
H67B H 0.2108 -0.2607 0.5712 0.026 Uiso 1 1 calc R U
H67C H 0.2007 -0.1829 0.5260 0.026 Uiso 1 1 calc R U
C68 C 0.37335(6) -0.16912(9) 0.64374(9) 0.0226(4) Uani 1 1 d . .
H68 H 0.3510 -0.2105 0.6196 0.027 Uiso 1 1 calc R U
C69 C 0.39656(8) -0.11820(13) 0.58564(10) 0.0407(6) Uani 1 1 d . .
H69A H 0.3879 -0.1390 0.5351 0.049 Uiso 1 1 calc R U
H69B H 0.3821 -0.0660 0.5874 0.049 Uiso 1 1 calc R U
C70 C 0.45558(8) -0.11693(12) 0.60436(11) 0.0389(5) Uani 1 1 d . .
H70A H 0.4732 -0.1525 0.5721 0.047 Uiso 1 1 calc R U
H70B H 0.4697 -0.0651 0.5982 0.047 Uiso 1 1 calc R U
C71 C 0.46339(7) -0.14170(11) 0.68428(10) 0.0294(4) Uani 1 1 d . .
H71A H 0.4589 -0.0984 0.7182 0.035 Uiso 1 1 calc R U
H71B H 0.4987 -0.1641 0.6960 0.035 Uiso 1 1 calc R U
C72 C 0.42052(7) -0.20139(10) 0.69020(10) 0.0252(4) Uani 1 1 d . .
H72A H 0.4311 -0.2510 0.6703 0.030 Uiso 1 1 calc R U
H72B H 0.4128 -0.2083 0.7425 0.030 Uiso 1 1 calc R U
C73 C 0.40532(6) 0.12772(9) 0.80449(8) 0.0145(3) Uani 1 1 d . .
C74 C 0.45091(6) 0.08443(9) 0.81708(9) 0.0184(3) Uani 1 1 d . .
H74 H 0.4543 0.0387 0.7898 0.022 Uiso 1 1 calc R U
C75 C 0.49133(7) 0.10685(9) 0.86858(9) 0.0220(4) Uani 1 1 d . .
H75 H 0.5221 0.0765 0.8762 0.026 Uiso 1 1 calc R U
C76 C 0.48721(6) 0.17313(9) 0.90894(9) 0.0210(4) Uani 1 1 d . .
H76 H 0.5148 0.1881 0.9447 0.025 Uiso 1 1 calc R U
C77 C 0.44259(6) 0.21746(9) 0.89686(9) 0.0206(4) Uani 1 1 d . .
H77 H 0.4395 0.2632 0.9242 0.025 Uiso 1 1 calc R U
C78 C 0.40244(6) 0.19504(9) 0.84480(8) 0.0177(3) Uani 1 1 d . .
H78 H 0.3722 0.2263 0.8364 0.021 Uiso 1 1 calc R U
C79 C 0.18544(6) 0.07915(8) 0.57856(8) 0.0136(3) Uani 1 1 d . .
C80 C 0.15396(6) 0.11885(9) 0.62423(8) 0.0156(3) Uani 1 1 d . .
H80 H 0.1613 0.1164 0.6766 0.019 Uiso 1 1 calc R U
C81 C 0.11203(6) 0.16183(9) 0.59405(9) 0.0178(3) Uani 1 1 d . .
H81 H 0.0905 0.1881 0.6258 0.021 Uiso 1 1 calc R U
C82 C 0.10119(6) 0.16681(9) 0.51738(9) 0.0181(3) Uani 1 1 d . .
H82 H 0.0724 0.1965 0.4968 0.022 Uiso 1 1 calc R U
C83 C 0.13249(6) 0.12825(9) 0.47131(9) 0.0189(4) Uani 1 1 d . .
H83 H 0.1255 0.1319 0.4189 0.023 Uiso 1 1 calc R U
C84 C 0.17407(6) 0.08423(9) 0.50150(8) 0.0163(3) Uani 1 1 d . .
H84 H 0.1951 0.0572 0.4696 0.020 Uiso 1 1 calc R U
C85 C 0.24155(6) 0.35223(9) 0.38095(8) 0.0145(3) Uani 1 1 d . .
C86 C 0.19720(6) 0.32961(8) 0.33795(8) 0.0138(3) Uani 1 1 d . .
C87 C 0.19160(6) 0.25301(9) 0.31455(8) 0.0137(3) Uani 1 1 d . .
C88 C 0.14729(6) 0.22994(9) 0.26732(8) 0.0138(3) Uani 1 1 d . .
H88 H 0.1213 0.2667 0.2518 0.017 Uiso 1 1 calc R U
C89 C 0.14054(6) 0.15598(9) 0.24309(8) 0.0149(3) Uani 1 1 d . .
C90 C 0.17929(6) 0.10144(9) 0.26805(8) 0.0167(3) Uani 1 1 d . .
H90 H 0.1750 0.0498 0.2530 0.020 Uiso 1 1 calc R U
C91 C 0.22264(6) 0.12220(9) 0.31334(8) 0.0153(3) Uani 1 1 d . .
H91 H 0.2479 0.0846 0.3291 0.018 Uiso 1 1 calc R U
C92 C 0.23085(6) 0.19832(9) 0.33742(8) 0.0136(3) Uani 1 1 d . .
C93 C 0.27486(6) 0.22242(9) 0.38550(8) 0.0137(3) Uani 1 1 d . .
C94 C 0.27938(6) 0.29777(9) 0.40571(8) 0.0147(3) Uani 1 1 d . .
H94 H 0.3090 0.3135 0.4374 0.018 Uiso 1 1 calc R U
C95 C 0.29567(6) 0.45418(9) 0.43017(9) 0.0172(3) Uani 1 1 d . .
H95A H 0.3049 0.4287 0.4778 0.026 Uiso 1 1 calc R U
H95B H 0.2941 0.5093 0.4381 0.026 Uiso 1 1 calc R U
H95C H 0.3223 0.4427 0.3960 0.026 Uiso 1 1 calc R U
C96 C 0.12832(6) 0.40827(9) 0.37477(9) 0.0169(3) Uani 1 1 d . .
H96 H 0.1516 0.4370 0.4125 0.020 Uiso 1 1 calc R U
C97 C 0.08483(7) 0.45998(9) 0.33874(10) 0.0246(4) Uani 1 1 d . .
H97A H 0.0847 0.4591 0.2840 0.030 Uiso 1 1 calc R U
H97B H 0.0899 0.5131 0.3562 0.030 Uiso 1 1 calc R U
C98 C 0.03334(7) 0.42741(10) 0.36289(10) 0.0280(4) Uani 1 1 d . .
H98A H 0.0246 0.4507 0.4101 0.034 Uiso 1 1 calc R U
H98B H 0.0040 0.4362 0.3243 0.034 Uiso 1 1 calc R U
C99 C 0.04436(7) 0.34387(10) 0.37263(10) 0.0282(4) Uani 1 1 d . .
H99A H 0.0430 0.3174 0.3241 0.034 Uiso 1 1 calc R U
H99B H 0.0192 0.3195 0.4039 0.034 Uiso 1 1 calc R U
C100 C 0.09986(6) 0.34394(9) 0.41139(9) 0.0220(4) Uani 1 1 d . .
H10A H 0.1174 0.2945 0.4043 0.026 Uiso 1 1 calc R U
H10B H 0.0992 0.3534 0.4653 0.026 Uiso 1 1 calc R U
C101 C 0.09554(6) 0.13476(9) 0.18976(8) 0.0149(3) Uani 1 1 d . .
C102 C 0.04849(6) 0.17498(9) 0.18528(9) 0.0194(4) Uani 1 1 d . .
H102 H 0.0441 0.2152 0.2193 0.023 Uiso 1 1 calc R U
C103 C 0.00790(7) 0.15716(10) 0.13176(9) 0.0233(4) Uani 1 1 d . .
H103 H -0.0240 0.1851 0.1296 0.028 Uiso 1 1 calc R U
C104 C 0.01368(7) 0.09921(10) 0.08182(9) 0.0235(4) Uani 1 1 d . .
H104 H -0.0137 0.0880 0.0444 0.028 Uiso 1 1 calc R U
C105 C 0.05964(6) 0.05759(9) 0.08654(9) 0.0210(4) Uani 1 1 d . .
H105 H 0.0637 0.0170 0.0528 0.025 Uiso 1 1 calc R U
C106 C 0.09987(6) 0.07483(9) 0.14030(8) 0.0177(3) Uani 1 1 d . .
H106 H 0.1311 0.0452 0.1435 0.021 Uiso 1 1 calc R U
C107 C 0.31625(6) 0.16838(8) 0.41628(8) 0.0135(3) Uani 1 1 d . .
C108 C 0.34733(6) 0.12808(8) 0.37028(8) 0.0153(3) Uani 1 1 d . .
H108 H 0.3411 0.1327 0.3179 0.018 Uiso 1 1 calc R U
C109 C 0.38740(6) 0.08121(9) 0.40066(9) 0.0179(3) Uani 1 1 d . .
H109 H 0.4088 0.0547 0.3690 0.021 Uiso 1 1 calc R U
C110 C 0.39623(6) 0.07296(9) 0.47716(9) 0.0185(4) Uani 1 1 d . .
H110 H 0.4234 0.0404 0.4978 0.022 Uiso 1 1 calc R U
C111 C 0.36527(6) 0.11235(9) 0.52327(9) 0.0184(4) Uani 1 1 d . .
H111 H 0.3711 0.1066 0.5756 0.022 Uiso 1 1 calc R U
C112 C 0.32581(6) 0.16013(9) 0.49316(8) 0.0158(3) Uani 1 1 d . .
H112 H 0.3051 0.1875 0.5251 0.019 Uiso 1 1 calc R U
O1 O 0.15278(4) 0.62350(6) 0.81016(5) 0.0152(2) Uani 1 1 d . .
O2 O 0.23672(4) 0.57074(6) 0.90389(6) 0.0192(3) Uani 1 1 d . .
O3 O 0.25853(4) 0.32101(6) 0.58725(6) 0.0185(3) Uani 1 1 d . .
O4 O 0.34490(4) 0.36833(6) 0.67566(6) 0.0152(2) Uani 1 1 d . .
O5 O 0.25928(4) -0.17720(6) 0.60549(6) 0.0192(3) Uani 1 1 d . .
O6 O 0.34458(4) -0.12465(6) 0.69466(6) 0.0150(2) Uani 1 1 d . .
O7 O 0.24566(4) 0.42765(6) 0.39902(6) 0.0189(3) Uani 1 1 d . .
O8 O 0.15799(4) 0.38042(6) 0.31502(6) 0.0151(2) Uani 1 1 d . .

loop_
_atom_site_aniso_label
_atom_site_aniso_U_11
_atom_site_aniso_U_22
_atom_site_aniso_U_33
_atom_site_aniso_U_23
_atom_site_aniso_U_13
_atom_site_aniso_U_12
C1 0.0140(8) 0.0142(8) 0.0118(7) -0.0020(6) 0.0011(6) -0.0031(6)
C2 0.0156(8) 0.0135(8) 0.0138(7) 0.0021(6) 0.0016(6) 0.0011(6)
C3 0.0132(8) 0.0186(8) 0.0129(7) 0.0001(6) 0.0005(6) 0.0004(6)
C4 0.0132(8) 0.0152(8) 0.0112(7) -0.0007(6) 0.0020(6) -0.0006(6)
C5 0.0129(8) 0.0153(8) 0.0112(7) -0.0019(6) 0.0010(6) -0.0009(6)
C6 0.0137(8) 0.0162(8) 0.0158(7) -0.0010(6) -0.0008(6) -0.0024(6)
C7 0.0175(9) 0.0140(8) 0.0166(8) 0.0023(6) 0.0020(6) 0.0002(6)
C8 0.0138(8) 0.0164(8) 0.0131(7) 0.0007(6) 0.0024(6) 0.0005(6)
C9 0.0136(8) 0.0161(8) 0.0125(7) -0.0009(6) 0.0007(6) -0.0011(6)
C10 0.0137(8) 0.0143(8) 0.0115(7) -0.0017(6) 0.0018(6) 0.0006(6)
C11 0.0182(9) 0.0249(9) 0.0235(9) 0.0108(7) -0.0015(7) -0.0082(7)
C12 0.0343(12) 0.0822(17) 0.0178(9) -0.0057(10) 0.0066(8) -0.0328(11)
C13 0.0724(18) 0.0572(15) 0.0388(13) -0.0159(11) -0.0102(12) 0.0338(13)
C14 0.0232(10) 0.0291(10) 0.0302(10) 0.0026(8) -0.0014(8) 0.0001(8)
C15 0.0178(9) 0.0215(9) 0.0256(9) -0.0015(7) 0.0013(7) -0.0062(7)
C16 0.0160(8) 0.0141(8) 0.0230(8) 0.0024(7) -0.0008(7) 0.0031(6)
C17 0.0116(8) 0.0137(8) 0.0149(7) -0.0010(6) -0.0023(6) 0.0033(6)
C18 0.0151(8) 0.0166(8) 0.0145(7) 0.0005(6) -0.0002(6) 0.0016(6)
C19 0.0141(8) 0.0180(8) 0.0227(8) 0.0016(7) 0.0009(7) -0.0002(6)
C20 0.0141(8) 0.0170(8) 0.0248(9) -0.0021(7) -0.0039(7) -0.0016(6)
C21 0.0208(9) 0.0215(9) 0.0158(8) -0.0022(7) -0.0043(7) 0.0003(7)
C22 0.0161(8) 0.0181(8) 0.0151(8) 0.0007(6) 0.0012(6) 0.0002(6)
C23 0.0142(8) 0.0153(8) 0.0140(7) -0.0006(6) 0.0010(6) 0.0019(6)
C24 0.0153(8) 0.0177(8) 0.0194(8) 0.0019(7) 0.0006(7) -0.0011(6)
C25 0.0214(9) 0.0200(8) 0.0178(8) 0.0043(7) 0.0006(7) 0.0032(7)
C26 0.0179(9) 0.0229(9) 0.0191(8) -0.0008(7) -0.0035(7) 0.0045(7)
C27 0.0159(9) 0.0213(9) 0.0278(9) 0.0001(7) -0.0038(7) -0.0016(7)
C28 0.0163(9) 0.0170(8) 0.0223(8) 0.0023(7) -0.0005(7) -0.0009(6)
C29 0.0151(8) 0.0122(8) 0.0148(7) -0.0018(6) 0.0030(6) -0.0005(6)
C30 0.0119(8) 0.0153(8) 0.0125(7) 0.0023(6) 0.0001(6) 0.0019(6)
C31 0.0128(8) 0.0148(8) 0.0116(7) 0.0010(6) 0.0014(6) 0.0007(6)
C32 0.0121(8) 0.0157(8) 0.0143(7) 0.0019(6) 0.0005(6) 0.0008(6)
C33 0.0144(8) 0.0170(8) 0.0131(7) 0.0005(6) 0.0023(6) -0.0014(6)
C34 0.0180(9) 0.0153(8) 0.0164(8) -0.0027(6) 0.0010(6) 0.0003(6)
C35 0.0158(8) 0.0154(8) 0.0163(8) 0.0010(6) 0.0005(6) 0.0013(6)
C36 0.0126(8) 0.0158(8) 0.0121(7) 0.0015(6) 0.0017(6) 0.0000(6)
C37 0.0124(8) 0.0161(8) 0.0121(7) 0.0008(6) 0.0023(6) 0.0003(6)
C38 0.0116(8) 0.0186(8) 0.0128(7) -0.0005(6) -0.0004(6) -0.0023(6)
C39 0.0145(8) 0.0159(8) 0.0219(8) -0.0021(7) -0.0008(7) -0.0030(6)
C40 0.0157(8) 0.0214(8) 0.0198(8) -0.0071(7) 0.0017(7) 0.0023(7)
C41 0.0214(9) 0.0196(9) 0.0335(10) 0.0039(7) 0.0053(8) 0.0061(7)
C42 0.0202(9) 0.0292(10) 0.0299(10) -0.0006(8) 0.0001(7) 0.0045(7)
C43 0.0201(9) 0.0277(10) 0.0369(10) -0.0012(8) 0.0077(8) -0.0014(7)
C44 0.0238(9) 0.0290(10) 0.0220(9) 0.0051(7) 0.0064(7) 0.0059(8)
C45 0.0117(8) 0.0127(8) 0.0162(8) -0.0003(6) -0.0013(6) -0.0035(6)
C46 0.0166(9) 0.0183(8) 0.0153(8) -0.0001(6) 0.0023(6) -0.0010(7)
C47 0.0195(9) 0.0202(8) 0.0164(8) 0.0027(7) -0.0036(7) -0.0008(7)
C48 0.0152(9) 0.0177(8) 0.0247(9) 0.0018(7) -0.0052(7) 0.0022(7)
C49 0.0143(8) 0.0190(8) 0.0229(8) -0.0058(7) 0.0000(7) 0.0012(7)
C50 0.0160(8) 0.0176(8) 0.0144(7) -0.0015(6) -0.0013(6) -0.0007(6)
C51 0.0145(8) 0.0162(8) 0.0142(7) 0.0027(6) 0.0007(6) -0.0034(6)
C52 0.0157(8) 0.0196(8) 0.0177(8) -0.0011(7) 0.0011(6) -0.0015(7)
C53 0.0221(9) 0.0233(9) 0.0176(8) -0.0023(7) 0.0012(7) -0.0056(7)
C54 0.0205(9) 0.0263(9) 0.0201(8) 0.0017(7) -0.0060(7) -0.0070(7)
C55 0.0137(9) 0.0236(9) 0.0289(9) 0.0024(7) -0.0031(7) -0.0001(7)
C56 0.0176(9) 0.0194(8) 0.0208(8) -0.0020(7) 0.0010(7) -0.0004(7)
C57 0.0152(8) 0.0142(8) 0.0155(7) -0.0013(6) 0.0020(6) -0.0002(6)
C58 0.0125(8) 0.0147(8) 0.0115(7) 0.0018(6) 0.0001(6) 0.0023(6)
C59 0.0122(8) 0.0153(8) 0.0106(7) 0.0009(6) 0.0016(6) 0.0010(6)
C60 0.0128(8) 0.0162(8) 0.0128(7) 0.0005(6) 0.0010(6) 0.0004(6)
C61 0.0128(8) 0.0166(8) 0.0123(7) -0.0010(6) 0.0011(6) -0.0002(6)
C62 0.0175(8) 0.0116(7) 0.0173(8) -0.0009(6) 0.0019(6) -0.0002(6)
C63 0.0133(8) 0.0150(8) 0.0158(7) 0.0014(6) -0.0002(6) 0.0023(6)
C64 0.0137(8) 0.0140(8) 0.0113(7) 0.0012(6) 0.0020(6) 0.0010(6)
C65 0.0122(8) 0.0156(8) 0.0124(7) 0.0001(6) 0.0009(6) 0.0004(6)
C66 0.0128(8) 0.0166(8) 0.0136(7) -0.0011(6) -0.0010(6) 0.0001(6)
C67 0.0156(8) 0.0155(8) 0.0203(8) -0.0028(7) -0.0019(7) -0.0022(6)
C68 0.0184(9) 0.0230(9) 0.0261(9) -0.0101(7) -0.0002(7) 0.0076(7)
C69 0.0387(12) 0.0636(15) 0.0213(9) 0.0104(9) 0.0103(9) 0.0285(11)
C70 0.0426(13) 0.0375(12) 0.0362(11) 0.0069(9) 0.0009(9) -0.0064(10)
C71 0.0246(10) 0.0352(11) 0.0277(10) -0.0043(8) -0.0015(8) 0.0010(8)
C72 0.0225(9) 0.0233(9) 0.0300(9) 0.0048(7) 0.0035(8) 0.0093(7)
C73 0.0147(8) 0.0159(8) 0.0132(7) 0.0007(6) 0.0018(6) -0.0026(6)
C74 0.0161(9) 0.0167(8) 0.0219(8) -0.0032(7) -0.0014(7) 0.0004(6)
C75 0.0166(9) 0.0216(9) 0.0268(9) -0.0016(7) -0.0035(7) 0.0019(7)
C76 0.0168(9) 0.0243(9) 0.0209(8) -0.0021(7) -0.0036(7) -0.0039(7)
C77 0.0212(9) 0.0197(8) 0.0206(8) -0.0065(7) -0.0002(7) -0.0014(7)
C78 0.0124(8) 0.0199(8) 0.0203(8) -0.0018(7) -0.0006(6) 0.0012(6)
C79 0.0120(8) 0.0119(7) 0.0162(8) 0.0004(6) -0.0020(6) -0.0038(6)
C80 0.0153(8) 0.0165(8) 0.0146(7) -0.0007(6) -0.0007(6) -0.0020(6)
C81 0.0151(8) 0.0166(8) 0.0215(8) -0.0026(7) 0.0012(7) 0.0014(6)
C82 0.0140(8) 0.0157(8) 0.0236(8) 0.0027(7) -0.0042(7) 0.0007(6)
C83 0.0192(9) 0.0208(8) 0.0159(8) 0.0020(7) -0.0035(7) -0.0010(7)
C84 0.0157(8) 0.0168(8) 0.0164(8) -0.0015(6) 0.0010(6) -0.0003(6)
C85 0.0151(8) 0.0125(8) 0.0163(8) -0.0009(6) 0.0026(6) -0.0009(6)
C86 0.0138(8) 0.0143(8) 0.0131(7) 0.0013(6) 0.0005(6) 0.0025(6)
C87 0.0134(8) 0.0152(8) 0.0126(7) 0.0020(6) 0.0022(6) 0.0004(6)
C88 0.0131(8) 0.0164(8) 0.0117(7) 0.0015(6) -0.0005(6) 0.0001(6)
C89 0.0147(8) 0.0173(8) 0.0130(7) -0.0002(6) 0.0019(6) -0.0015(6)
C90 0.0174(9) 0.0147(8) 0.0180(8) -0.0020(6) 0.0016(7) -0.0006(6)
C91 0.0141(8) 0.0160(8) 0.0155(7) 0.0007(6) -0.0003(6) 0.0013(6)
C92 0.0131(8) 0.0148(8) 0.0129(7) 0.0007(6) 0.0006(6) -0.0003(6)
C93 0.0133(8) 0.0164(8) 0.0114(7) 0.0010(6) 0.0013(6) 0.0006(6)
C94 0.0141(8) 0.0164(8) 0.0135(7) -0.0005(6) 0.0002(6) -0.0003(6)
C95 0.0144(8) 0.0160(8) 0.0207(8) -0.0017(7) -0.0019(7) -0.0026(6)
C96 0.0159(8) 0.0174(8) 0.0175(8) -0.0041(6) 0.0024(6) 0.0031(6)
C97 0.0232(9) 0.0197(9) 0.0314(10) 0.0054(7) 0.0048(8) 0.0086(7)
C98 0.0209(9) 0.0322(10) 0.0299(10) -0.0034(8) -0.0023(8) 0.0058(8)
C99 0.0205(9) 0.0299(10) 0.0351(10) -0.0047(8) 0.0065(8) -0.0022(8)
C100 0.0219(9) 0.0223(9) 0.0224(8) 0.0014(7) 0.0056(7) 0.0047(7)
C101 0.0131(8) 0.0166(8) 0.0150(7) 0.0020(6) 0.0010(6) -0.0028(6)
C102 0.0185(9) 0.0179(8) 0.0216(8) -0.0019(7) 0.0002(7) -0.0008(7)
C103 0.0163(9) 0.0220(9) 0.0303(9) 0.0008(7) -0.0048(7) 0.0013(7)
C104 0.0225(9) 0.0236(9) 0.0229(9) 0.0006(7) -0.0069(7) -0.0062(7)
C105 0.0206(9) 0.0229(9) 0.0191(8) -0.0026(7) -0.0001(7) -0.0049(7)
C106 0.0156(8) 0.0201(8) 0.0175(8) -0.0002(7) 0.0021(6) -0.0014(7)
C107 0.0109(8) 0.0126(8) 0.0164(8) -0.0004(6) -0.0008(6) -0.0029(6)
C108 0.0149(8) 0.0154(8) 0.0154(7) -0.0004(6) -0.0005(6) -0.0019(6)
C109 0.0151(8) 0.0155(8) 0.0230(8) -0.0028(7) 0.0019(7) 0.0009(6)
C110 0.0151(8) 0.0146(8) 0.0246(9) 0.0026(7) -0.0043(7) 0.0012(6)
C111 0.0200(9) 0.0185(8) 0.0159(8) 0.0018(7) -0.0027(7) -0.0024(7)
C112 0.0162(8) 0.0158(8) 0.0154(8) -0.0012(6) 0.0011(6) -0.0019(6)
O1 0.0156(6) 0.0153(6) 0.0144(5) 0.0008(4) 0.0000(4) -0.0048(4)
O2 0.0158(6) 0.0134(6) 0.0272(6) 0.0041(5) -0.0037(5) -0.0008(4)
O3 0.0144(6) 0.0149(6) 0.0250(6) -0.0045(5) -0.0044(5) 0.0004(4)
O4 0.0135(6) 0.0155(6) 0.0165(5) 0.0000(4) 0.0010(4) 0.0040(4)
O5 0.0169(6) 0.0122(6) 0.0270(6) -0.0034(5) -0.0058(5) 0.0006(4)
O6 0.0151(6) 0.0152(6) 0.0145(5) 0.0003(4) 0.0000(4) 0.0051(4)
O7 0.0159(6) 0.0129(6) 0.0267(6) -0.0033(5) -0.0044(5) -0.0001(4)
O8 0.0148(6) 0.0145(5) 0.0156(5) 0.0007(4) -0.0002(4) 0.0046(4)

loop_
_atom_type_symbol
_atom_type_description
_atom_type_scat_dispersion_real
_atom_type_scat_dispersion_imag
_atom_type_scat_source
C C 0.0033 0.0016 'International Tables Vol C Tables 4.2.6.8 and 6.1.1.4'
H H 0.0000 0.0000 'International Tables Vol C Tables 4.2.6.8 and 6.1.1.4'
O O 0.0106 0.0060 'International Tables Vol C Tables 4.2.6.8 and 6.1.1.4'

loop_
_geom_angle_atom_site_label_1
_geom_angle_atom_site_label_2
_geom_angle_atom_site_label_3
_geom_angle
O1 C1 C2 123.44(13)
O1 C1 C10 116.53(13)
C2 C1 C10 119.89(14)
O2 C2 C1 117.85(13)
O2 C2 C3 122.69(14)
C1 C2 C3 119.46(14)
C4 C3 C2 122.44(14)
C4 C3 H3 118.8
C2 C3 H3 118.8
C3 C4 C5 119.36(14)
C3 C4 C17 118.17(14)
C5 C4 C17 122.46(13)
C6 C5 C4 123.71(14)
C6 C5 C10 117.77(14)
C4 C5 C10 118.45(14)
C7 C6 C5 121.78(14)
C7 C6 H6 119.1
C5 C6 H6 119.1
C6 C7 C8 121.00(14)
C6 C7 H7 119.5
C8 C7 H7 119.5
C9 C8 C7 118.02(14)
C9 C8 C23 121.18(14)
C7 C8 C23 120.77(14)
C8 C9 C10 122.42(14)
C8 C9 H9 118.8
C10 C9 H9 118.8
C9 C10 C1 120.73(14)
C9 C10 C5 118.99(14)
C1 C10 C5 120.27(14)
O1 C11 C15 105.27(12)
O1 C11 C12 111.80(14)
C15 C11 C12 104.64(14)
O1 C11 H11 111.6
C15 C11 H11 111.6
C12 C11 H11 111.6
C13 C12 C11 107.72(15)
C13 C12 H12A 110.2
C11 C12 H12A 110.2
C13 C12 H12B 110.2
C11 C12 H12B 110.2
H12A C12 H12B 108.5
C14 C13 C12 106.28(17)
C14 C13 H13A 110.5
C12 C13 H13A 110.5
C14 C13 H13B 110.5
C12 C13 H13B 110.5
H13A C13 H13B 108.7
C13 C14 C15 104.08(15)
C13 C14 H14A 110.9
C15 C14 H14A 110.9
C13 C14 H14B 110.9
C15 C14 H14B 110.9
H14A C14 H14B 109.0
C11 C15 C14 104.87(14)
C11 C15 H15A 110.8
C14 C15 H15A 110.8
C11 C15 H15B 110.8
C14 C15 H15B 110.8
H15A C15 H15B 108.8
O2 C16 H16A 109.5
O2 C16 H16B 109.5
H16A C16 H16B 109.5
O2 C16 H16C 109.5
H16A C16 H16C 109.5
H16B C16 H16C 109.5
C18 C17 C22 118.94(14)
C18 C17 C4 120.78(13)
C22 C17 C4 120.16(14)
C19 C18 C17 120.35(14)
C19 C18 H18 119.8
C17 C18 H18 119.8
C20 C19 C18 120.26(15)
C20 C19 H19 119.9
C18 C19 H19 119.9
C19 C20 C21 119.85(15)
C19 C20 H20 120.1
C21 C20 H20 120.1
C20 C21 C22 120.01(15)
C20 C21 H21 120.0
C22 C21 H21 120.0
C21 C22 C17 120.58(15)
C21 C22 H22 119.7
C17 C22 H22 119.7
C28 C23 C24 117.55(14)
C28 C23 C8 121.58(14)
C24 C23 C8 120.86(14)
C25 C24 C23 121.49(15)
C25 C24 H24 119.3
C23 C24 H24 119.3
C26 C25 C24 119.91(15)
C26 C25 H25 120.0
C24 C25 H25 120.0
C27 C26 C25 119.54(15)
C27 C26 H26 120.2
C25 C26 H26 120.2
C26 C27 C28 120.36(15)
C26 C27 H27 119.8
C28 C27 H27 119.8
C27 C28 C23 121.13(15)
C27 C28 H28 119.4
C23 C28 H28 119.4
O3 C29 C30 117.49(13)
O3 C29 C38 123.24(14)
C30 C29 C38 119.25(14)
O4 C30 C29 121.92(13)
O4 C30 C31 118.00(13)
C29 C30 C31 120.05(14)
C30 C31 C32 120.46(14)
C30 C31 C36 120.40(14)
C32 C31 C36 119.14(14)
C33 C32 C31 121.98(14)
C33 C32 H32 119.0
C31 C32 H32 119.0
C32 C33 C34 118.16(14)
C32 C33 C51 120.42(14)
C34 C33 C51 121.37(14)
C35 C34 C33 121.19(14)
C35 C34 H34 119.4
C33 C34 H34 119.4
C34 C35 C36 121.61(15)
C34 C35 H35 119.2
C36 C35 H35 119.2
C35 C36 C37 123.76(14)
C35 C36 C31 117.91(14)
C37 C36 C31 118.28(14)
C38 C37 C36 119.53(14)
C38 C37 C45 118.31(13)
C36 C37 C45 122.16(13)
C37 C38 C29 122.30(14)
C37 C38 H38 118.8
C29 C38 H38 118.8
O3 C39 H39A 109.5
O3 C39 H39B 109.5
H39A C39 H39B 109.5
O3 C39 H39C 109.5
H39A C39 H39C 109.5
H39B C39 H39C 109.5
O4 C40 C41 106.79(12)
O4 C40 C44 111.84(13)
C41 C40 C44 105.16(13)
O4 C40 H40 110.9
C41 C40 H40 110.9
C44 C40 H40 110.9
C42 C41 C40 105.70(13)
C42 C41 H41A 110.6
C40 C41 H41A 110.6
C42 C41 H41B 110.6
C40 C41 H41B 110.6
H41A C41 H41B 108.7
C43 C42 C41 103.91(14)
C43 C42 H42A 111.0
C41 C42 H42A 111.0
C43 C42 H42B 111.0
C41 C42 H42B 111.0
H42A C42 H42B 109.0
C42 C43 C44 101.76(14)
C42 C43 H43A 111.4
C44 C43 H43A 111.4
C42 C43 H43B 111.4
C44 C43 H43B 111.4
H43A C43 H43B 109.3
C43 C44 C40 104.93(13)
C43 C44 H44A 110.8
C40 C44 H44A 110.8
C43 C44 H44B 110.8
C40 C44 H44B 110.8
H44A C44 H44B 108.8
C50 C45 C46 118.90(14)
C50 C45 C37 121.44(13)
C46 C45 C37 119.61(13)
C47 C46 C45 120.47(14)
C47 C46 H46 119.8
C45 C46 H46 119.8
C48 C47 C46 120.24(15)
C48 C47 H47 119.9
C46 C47 H47 119.9
C47 C48 C49 119.66(15)
C47 C48 H48 120.2
C49 C48 H48 120.2
C50 C49 C48 120.17(15)
C50 C49 H49 119.9
C48 C49 H49 119.9
C49 C50 C45 120.55(14)
C49 C50 H50 119.7
C45 C50 H50 119.7
C56 C51 C52 117.89(14)
C56 C51 C33 121.82(14)
C52 C51 C33 120.28(14)
C53 C52 C51 121.15(15)
C53 C52 H52 119.4
C51 C52 H52 119.4
C52 C53 C54 120.09(15)
C52 C53 H53 120.0
C54 C53 H53 120.0
C55 C54 C53 119.62(15)
C55 C54 H54 120.2
C53 C54 H54 120.2
C54 C55 C56 120.10(16)
C54 C55 H55 119.9
C56 C55 H55 119.9
C55 C56 C51 121.10(15)
C55 C56 H56 119.4
C51 C56 H56 119.4
O5 C57 C58 117.48(13)
O5 C57 C66 123.12(14)
C58 C57 C66 119.40(14)
O6 C58 C57 122.81(13)
O6 C58 C59 117.02(13)
C57 C58 C59 120.09(14)
C60 C59 C58 120.56(14)
C60 C59 C64 119.26(14)
C58 C59 C64 120.17(14)
C61 C60 C59 122.03(14)
C61 C60 H60 119.0
C59 C60 H60 119.0
C60 C61 C62 118.06(14)
C60 C61 C73 120.70(14)
C62 C61 C73 121.20(14)
C63 C62 C61 121.29(14)
C63 C62 H62 119.4
C61 C62 H62 119.4
C62 C63 C64 121.63(14)
C62 C63 H63 119.2
C64 C63 H63 119.2
C63 C64 C65 123.68(14)
C63 C64 C59 117.66(14)
C65 C64 C59 118.61(14)
C66 C65 C64 119.32(14)
C66 C65 C79 117.99(13)
C64 C65 C79 122.69(13)
C65 C66 C57 122.34(14)
C65 C66 H66 118.8
C57 C66 H66 118.8
O5 C67 H67A 109.5
O5 C67 H67B 109.5
H67A C67 H67B 109.5
O5 C67 H67C 109.5
H67A C67 H67C 109.5
H67B C67 H67C 109.5
O6 C68 C72 105.82(13)
O6 C68 C69 111.58(14)
C72 C68 C69 104.97(14)
O6 C68 H68 111.4
C72 C68 H68 111.4
C69 C68 H68 111.4
C70 C69 C68 107.09(15)
C70 C69 H69A 110.3
C68 C69 H69A 110.3
C70 C69 H69B 110.3
C68 C69 H69B 110.3
H69A C69 H69B 108.6
C71 C70 C69 104.66(16)
C71 C70 H70A 110.8
C69 C70 H70A 110.8
C71 C70 H70B 110.8
C69 C70 H70B 110.8
H70A C70 H70B 108.9
C70 C71 C72 103.41(15)
C70 C71 H71A 111.1
C72 C71 H71A 111.1
C70 C71 H71B 111.1
C72 C71 H71B 111.1
H71A C71 H71B 109.0
C68 C72 C71 104.20(14)
C68 C72 H72A 110.9
C71 C72 H72A 110.9
C68 C72 H72B 110.9
C71 C72 H72B 110.9
H72A C72 H72B 108.9
C74 C73 C78 117.40(14)
C74 C73 C61 122.00(14)
C78 C73 C61 120.59(14)
C75 C74 C73 121.18(15)
C75 C74 H74 119.4
C73 C74 H74 119.4
C76 C75 C74 120.42(15)
C76 C75 H75 119.8
C74 C75 H75 119.8
C77 C76 C75 119.45(15)
C77 C76 H76 120.3
C75 C76 H76 120.3
C76 C77 C78 119.87(15)
C76 C77 H77 120.1
C78 C77 H77 120.1
C77 C78 C73 121.66(15)
C77 C78 H78 119.2
C73 C78 H78 119.2
C80 C79 C84 118.61(14)
C80 C79 C65 121.38(13)
C84 C79 C65 119.89(13)
C81 C80 C79 120.62(14)
C81 C80 H80 119.7
C79 C80 H80 119.7
C80 C81 C82 120.33(15)
C80 C81 H81 119.8
C82 C81 H81 119.8
C83 C82 C81 119.65(15)
C83 C82 H82 120.2
C81 C82 H82 120.2
C82 C83 C84 120.08(14)
C82 C83 H83 120.0
C84 C83 H83 120.0
C83 C84 C79 120.69(14)
C83 C84 H84 119.7
C79 C84 H84 119.7
O7 C85 C86 117.20(13)
O7 C85 C94 123.24(14)
C86 C85 C94 119.54(14)
C85 C86 O8 121.61(13)
C85 C86 C87 120.03(14)
O8 C86 C87 118.35(13)
C86 C87 C88 120.47(14)
C86 C87 C92 120.35(14)
C88 C87 C92 119.18(14)
C89 C88 C87 122.19(14)
C89 C88 H88 118.9
C87 C88 H88 118.9
C88 C89 C90 118.07(14)
C88 C89 C101 120.83(14)
C90 C89 C101 121.04(14)
C91 C90 C89 120.99(14)
C91 C90 H90 119.5
C89 C90 H90 119.5
C90 C91 C92 121.73(14)
C90 C91 H91 119.1
C92 C91 H91 119.1
C91 C92 C93 123.77(14)
C91 C92 C87 117.81(14)
C93 C92 C87 118.37(14)
C94 C93 C92 119.44(14)
C94 C93 C107 118.25(13)
C92 C93 C107 122.30(13)
C93 C94 C85 122.12(14)
C93 C94 H94 118.9
C85 C94 H94 118.9
O7 C95 H95A 109.5
O7 C95 H95B 109.5
H95A C95 H95B 109.5
O7 C95 H95C 109.5
H95A C95 H95C 109.5
H95B C95 H95C 109.5
O8 C96 C100 111.91(12)
O8 C96 C97 106.85(12)
C100 C96 C97 105.42(13)
O8 C96 H96 110.8
C100 C96 H96 110.8
C97 C96 H96 110.8
C96 C97 C98 105.46(13)
C96 C97 H97A 110.7
C98 C97 H97A 110.7
C96 C97 H97B 110.6
C98 C97 H97B 110.7
H97A C97 H97B 108.8
C99 C98 C97 103.93(14)
C99 C98 H98A 111.0
C97 C98 H98A 111.0
C99 C98 H98B 111.0
C97 C98 H98B 111.0
H98A C98 H98B 109.0
C98 C99 C100 102.13(14)
C98 C99 H99A 111.3
C100 C99 H99A 111.3
C98 C99 H99B 111.3
C100 C99 H99B 111.3
H99A C99 H99B 109.2
C99 C100 C96 105.19(13)
C99 C100 H10A 110.7
C96 C100 H10A 110.7
C99 C100 H10B 110.7
C96 C100 H10B 110.7
H10A C100 H10B 108.8
C102 C101 C106 117.71(14)
C102 C101 C89 121.84(14)
C106 C101 C89 120.41(14)
C103 C102 C101 120.95(15)
C103 C102 H102 119.5
C101 C102 H102 119.5
C104 C103 C102 120.34(16)
C104 C103 H103 119.8
C102 C103 H103 119.8
C103 C104 C105 119.47(15)
C103 C104 H104 120.3
C105 C104 H104 120.3
C104 C105 C106 120.20(15)
C104 C105 H105 119.9
C106 C105 H105 119.9
C105 C106 C101 121.28(15)
C105 C106 H106 119.4
C101 C106 H106 119.4
C108 C107 C112 118.86(14)
C108 C107 C93 121.63(13)
C112 C107 C93 119.46(13)
C109 C108 C107 120.36(14)
C109 C108 H108 119.8
C107 C108 H108 119.8
C108 C109 C110 120.25(15)
C108 C109 H109 119.9
C110 C109 H109 119.9
C111 C110 C109 119.76(15)
C111 C110 H110 120.1
C109 C110 H110 120.1
C110 C111 C112 120.12(14)
C110 C111 H111 119.9
C112 C111 H111 119.9
C111 C112 C107 120.64(14)
C111 C112 H112 119.7
C107 C112 H112 119.7
C1 O1 C11 119.08(11)
C2 O2 C16 116.69(12)
C29 O3 C39 116.75(12)
C30 O4 C40 114.66(11)
C57 O5 C67 116.88(12)
C58 O6 C68 117.92(11)
C85 O7 C95 117.21(12)
C86 O8 C96 114.05(11)

loop_
_geom_bond_atom_site_label_1
_geom_bond_atom_site_label_2
_geom_bond_distance
C1 O1 1.3727(17)
C1 C2 1.376(2)
C1 C10 1.418(2)
C2 O2 1.3672(18)
C2 C3 1.404(2)
C3 C4 1.371(2)
C3 H3 0.9500
C4 C5 1.422(2)
C4 C17 1.491(2)
C5 C6 1.415(2)
C5 C10 1.425(2)
C6 C7 1.364(2)
C6 H6 0.9500
C7 C8 1.423(2)
C7 H7 0.9500
C8 C9 1.372(2)
C8 C23 1.484(2)
C9 C10 1.414(2)
C9 H9 0.9500
C11 O1 1.4547(18)
C11 C15 1.515(2)
C11 C12 1.527(3)
C11 H11 1.0000
C12 C13 1.509(3)
C12 H12A 0.9900
C12 H12B 0.9900
C13 C14 1.503(3)
C13 H13A 0.9900
C13 H13B 0.9900
C14 C15 1.525(2)
C14 H14A 0.9900
C14 H14B 0.9900
C15 H15A 0.9900
C15 H15B 0.9900
C16 O2 1.4308(18)
C16 H16A 0.9800
C16 H16B 0.9800
C16 H16C 0.9800
C17 C18 1.394(2)
C17 C22 1.395(2)
C18 C19 1.387(2)
C18 H18 0.9500
C19 C20 1.386(2)
C19 H19 0.9500
C20 C21 1.386(2)
C20 H20 0.9500
C21 C22 1.387(2)
C21 H21 0.9500
C22 H22 0.9500
C23 C28 1.394(2)
C23 C24 1.395(2)
C24 C25 1.386(2)
C24 H24 0.9500
C25 C26 1.383(2)
C25 H25 0.9500
C26 C27 1.382(2)
C26 H26 0.9500
C27 C28 1.385(2)
C27 H27 0.9500
C28 H28 0.9500
C29 O3 1.3644(18)
C29 C30 1.379(2)
C29 C38 1.408(2)
C30 O4 1.3758(17)
C30 C31 1.414(2)
C31 C32 1.414(2)
C31 C36 1.427(2)
C32 C33 1.381(2)
C32 H32 0.9500
C33 C34 1.419(2)
C33 C51 1.483(2)
C34 C35 1.365(2)
C34 H34 0.9500
C35 C36 1.414(2)
C35 H35 0.9500
C36 C37 1.422(2)
C37 C38 1.373(2)
C37 C45 1.490(2)
C38 H38 0.9500
C39 O3 1.4279(18)
C39 H39A 0.9800
C39 H39B 0.9800
C39 H39C 0.9800
C40 O4 1.4615(18)
C40 C41 1.528(2)
C40 C44 1.534(2)
C40 H40 1.0000
C41 C42 1.528(2)
C41 H41A 0.9900
C41 H41B 0.9900
C42 C43 1.502(2)
C42 H42A 0.9900
C42 H42B 0.9900
C43 C44 1.523(2)
C43 H43A 0.9900
C43 H43B 0.9900
C44 H44A 0.9900
C44 H44B 0.9900
C45 C50 1.389(2)
C45 C46 1.401(2)
C46 C47 1.386(2)
C46 H46 0.9500
C47 C48 1.384(2)
C47 H47 0.9500
C48 C49 1.393(2)
C48 H48 0.9500
C49 C50 1.387(2)
C49 H49 0.9500
C50 H50 0.9500
C51 C56 1.391(2)
C51 C52 1.395(2)
C52 C53 1.380(2)
C52 H52 0.9500
C53 C54 1.385(2)
C53 H53 0.9500
C54 C55 1.380(2)
C54 H54 0.9500
C55 C56 1.385(2)
C55 H55 0.9500
C56 H56 0.9500
C57 O5 1.3656(18)
C57 C58 1.377(2)
C57 C66 1.407(2)
C58 O6 1.3756(17)
C58 C59 1.418(2)
C59 C60 1.416(2)
C59 C64 1.426(2)
C60 C61 1.379(2)
C60 H60 0.9500
C61 C62 1.419(2)
C61 C73 1.486(2)
C62 C63 1.365(2)
C62 H62 0.9500
C63 C64 1.419(2)
C63 H63 0.9500
C64 C65 1.422(2)
C65 C66 1.375(2)
C65 C79 1.486(2)
C66 H66 0.9500
C67 O5 1.4282(18)
C67 H67A 0.9800
C67 H67B 0.9800
C67 H67C 0.9800
C68 O6 1.4565(18)
C68 C72 1.517(2)
C68 C69 1.539(3)
C68 H68 1.0000
C69 C70 1.518(3)
C69 H69A 0.9900
C69 H69B 0.9900
C70 C71 1.505(3)
C70 H70A 0.9900
C70 H70B 0.9900
C71 C72 1.528(2)
C71 H71A 0.9900
C71 H71B 0.9900
C72 H72A 0.9900
C72 H72B 0.9900
C73 C74 1.394(2)
C73 C78 1.394(2)
C74 C75 1.385(2)
C74 H74 0.9500
C75 C76 1.383(2)
C75 H75 0.9500
C76 C77 1.383(2)
C76 H76 0.9500
C77 C78 1.386(2)
C77 H77 0.9500
C78 H78 0.9500
C79 C80 1.392(2)
C79 C84 1.400(2)
C80 C81 1.383(2)
C80 H80 0.9500
C81 C82 1.392(2)
C81 H81 0.9500
C82 C83 1.383(2)
C82 H82 0.9500
C83 C84 1.386(2)
C83 H83 0.9500
C84 H84 0.9500
C85 O7 1.3661(18)
C85 C86 1.375(2)
C85 C94 1.405(2)
C86 O8 1.3782(17)
C86 C87 1.414(2)
C87 C88 1.415(2)
C87 C92 1.424(2)
C88 C89 1.377(2)
C88 H88 0.9500
C89 C90 1.422(2)
C89 C101 1.481(2)
C90 C91 1.367(2)
C90 H90 0.9500
C91 C92 1.416(2)
C91 H91 0.9500
C92 C93 1.423(2)
C93 C94 1.375(2)
C93 C107 1.492(2)
C94 H94 0.9500
C95 O7 1.4287(18)
C95 H95A 0.9800
C95 H95B 0.9800
C95 H95C 0.9800
C96 O8 1.4595(18)
C96 C100 1.527(2)
C96 C97 1.535(2)
C96 H96 1.0000
C97 C98 1.535(2)
C97 H97A 0.9900
C97 H97B 0.9900
C98 C99 1.501(2)
C98 H98A 0.9900
C98 H98B 0.9900
C99 C100 1.526(2)
C99 H99A 0.9900
C99 H99B 0.9900
C100 H10A 0.9900
C100 H10B 0.9900
C101 C102 1.392(2)
C101 C106 1.392(2)
C102 C103 1.389(2)
C102 H102 0.9500
C103 C104 1.377(2)
C103 H103 0.9500
C104 C105 1.381(2)
C104 H104 0.9500
C105 C106 1.384(2)
C105 H105 0.9500
C106 H106 0.9500
C107 C108 1.394(2)
C107 C112 1.397(2)
C108 C109 1.389(2)
C108 H108 0.9500
C109 C110 1.389(2)
C109 H109 0.9500
C110 C111 1.386(2)
C110 H110 0.9500
C111 C112 1.386(2)
C111 H111 0.9500
C112 H112 0.9500
